data_7002005
loop_
_publ_author_name
'Cheng, Yong'
'Xu, Hui-Jun'
'Sun, Jia-Feng'
'Li, Yi-Zhi'
'Chen, Xue-Tai'
'Xue, Zi-Ling'

_publ_section_title
;
 Synthesis, structures and catalytic activities of ruthenium(ii)
 carbonyl chloride complexes containing pyridine-functionalised
 N-heterocyclic carbenes
;
_journal_issue 35
_journal_name_full 'Dalton Transactions'
_journal_page_first 7132
_journal_paper_doi 10.1039/b904882k
_journal_year 2009
_chemical_formula_moiety 'C15 H17 Cl2 N3 O2 Ru'
_chemical_formula_sum 'C15 H17 Cl2 N3 O2 Ru'
_chemical_formula_weight 443.29
_chemical_name_systematic
;
?
;
_space_group_IT_number 14
_symmetry_cell_setting monoclinic
_symmetry_space_group_name_Hall '-P 2yn'
_symmetry_space_group_name_H-M 'P 1 21/n 1'
_atom_sites_solution_hydrogens geom
_atom_sites_solution_primary direct
_atom_sites_solution_secondary difmap
_audit_creation_method SHELXL-97
_cell_angle_alpha 90.00
_cell_angle_beta 93.690(3)
_cell_angle_gamma 90.00
_cell_formula_units_Z 4
_cell_length_a 7.7333(16)
_cell_length_b 17.937(4)
_cell_length_c 12.653(3)
_cell_measurement_reflns_used 4175
_cell_measurement_temperature 291(2)
_cell_measurement_theta_max 27.81
_cell_measurement_theta_min 2.27
_cell_volume 1751.5(7)
_computing_cell_refinement SMART
_computing_data_collection 'SMART (Bruker, 2000)'
_computing_data_reduction 'SAINT (Bruker, 2000)'
_computing_molecular_graphics SHELXTL
_computing_publication_material SHELXTL
_computing_structure_refinement SHELXTL
_computing_structure_solution 'SHELXTL (Bruker, 2000)'
_diffrn_ambient_temperature 291(2)
_diffrn_measured_fraction_theta_full 0.998
_diffrn_measured_fraction_theta_max 0.998
_diffrn_measurement_device_type 'Bruker Smart Apex CCD'
_diffrn_measurement_method 'phi and omega scans'
_diffrn_radiation_monochromator graphite
_diffrn_radiation_source 'sealed tube'
_diffrn_radiation_type MoK\a
_diffrn_radiation_wavelength 0.71073
_diffrn_reflns_av_R_equivalents 0.0404
_diffrn_reflns_av_sigmaI/netI 0.0594
_diffrn_reflns_limit_h_max 7
_diffrn_reflns_limit_h_min -9
_diffrn_reflns_limit_k_max 22
_diffrn_reflns_limit_k_min -21
_diffrn_reflns_limit_l_max 15
_diffrn_reflns_limit_l_min -15
_diffrn_reflns_number 9321
_diffrn_reflns_theta_full 26.00
_diffrn_reflns_theta_max 26.00
_diffrn_reflns_theta_min 1.97
_exptl_absorpt_coefficient_mu 1.211
_exptl_absorpt_correction_T_max 0.79
_exptl_absorpt_correction_T_min 0.76
_exptl_absorpt_correction_type multi-scan
_exptl_absorpt_process_details 'SADABS; Bruker,2000'
_exptl_crystal_density_diffrn 1.681
_exptl_crystal_density_method 'not measured'
_exptl_crystal_F_000 888
_exptl_crystal_size_max 0.24
_exptl_crystal_size_mid 0.22
_exptl_crystal_size_min 0.20
_refine_diff_density_max 0.396
_refine_diff_density_min -0.836
_refine_diff_density_rms 0.095
_refine_ls_extinction_method none
_refine_ls_goodness_of_fit_ref 1.079
_refine_ls_hydrogen_treatment constr
_refine_ls_matrix_type full
_refine_ls_number_parameters 209
_refine_ls_number_reflns 3436
_refine_ls_number_restraints 0
_refine_ls_restrained_S_all 1.079
_refine_ls_R_factor_all 0.0567
_refine_ls_R_factor_gt 0.0433
_refine_ls_shift/su_max 0.000
_refine_ls_shift/su_mean 0.000
_refine_ls_structure_factor_coef Fsqd
_refine_ls_weighting_details 'calc w=1/[\s^2^(Fo^2^)+(0.04P)^2^] where P=(Fo^2^+2Fc^2^)/3'
_refine_ls_weighting_scheme calc
_refine_ls_wR_factor_gt 0.0858
_refine_ls_wR_factor_ref 0.0874
_reflns_number_gt 2611
_reflns_number_total 3436
_reflns_threshold_expression >2sigma(I)
_cod_data_source_file b904882k.txt
_cod_data_source_block 4b
_cod_depositor_comments
;
The following automatic conversions were performed:
'_symmetry_cell_setting' value 'Monoclinic' changed to 'monoclinic'
according to '/home/saulius/struct/CIF-dictionaries/cif_core.dic'
dictionary named 'cif_core.dic' version 2.4.1 from 2010-06-29.

Automatic conversion script
Id: cif_fix_enum 1527 2010-12-29 10:47:43Z saulius 
;
_cod_original_sg_symbol_H-M 'P2(1)/n '
_cod_database_code 7002005

loop_
_symmetry_equiv_pos_as_xyz
'x, y, z'
'-x+1/2, y+1/2, -z+1/2'
'-x, -y, -z'
'x-1/2, -y-1/2, z-1/2'

loop_
_atom_site_label
_atom_site_type_symbol
_atom_site_fract_x
_atom_site_fract_y
_atom_site_fract_z
_atom_site_U_iso_or_equiv
_atom_site_adp_type
_atom_site_occupancy
_atom_site_symmetry_multiplicity
_atom_site_calc_flag
_atom_site_refinement_flags
_atom_site_disorder_assembly
_atom_site_disorder_group
C1 C 0.2617(6) -0.0684(2) 0.8930(3) 0.0342(9) Uani 1 1 d . . .
H1 H 0.1415 -0.0699 0.8933 0.041 Uiso 1 1 calc R . .
C2 C 0.3597(6) -0.1135(2) 0.9642(3) 0.0381(10) Uani 1 1 d . . .
H2 H 0.3077 -0.1459 1.0100 0.046 Uiso 1 1 calc R . .
C3 C 0.5382(6) -0.1076(3) 0.9631(3) 0.0442(11) Uani 1 1 d . . .
H3 H 0.6082 -0.1366 1.0095 0.053 Uiso 1 1 calc R . .
C4 C 0.6132(5) -0.0602(2) 0.8956(3) 0.0362(9) Uani 1 1 d . . .
H4 H 0.7333 -0.0567 0.8963 0.043 Uiso 1 1 calc R . .
C5 C 0.5092(5) -0.0169(2) 0.8252(3) 0.0340(9) Uani 1 1 d . . .
C6 C 0.5866(6) 0.0335(2) 0.7493(3) 0.0384(9) Uani 1 1 d . . .
H6A H 0.7111 0.0357 0.7644 0.046 Uiso 1 1 calc R . .
H6B H 0.5644 0.0145 0.6779 0.046 Uiso 1 1 calc R . .
C7 C 0.6094(6) 0.1734(2) 0.7758(3) 0.0379(10) Uani 1 1 d . . .
H7 H 0.7294 0.1767 0.7854 0.046 Uiso 1 1 calc R . .
C8 C 0.4984(6) 0.2291(2) 0.7777(3) 0.0404(10) Uani 1 1 d . . .
H8 H 0.5257 0.2791 0.7892 0.048 Uiso 1 1 calc R . .
C9 C 0.3428(5) 0.1238(2) 0.7450(3) 0.0320(9) Uani 1 1 d . . .
C10 C 0.1761(6) 0.2446(2) 0.7598(3) 0.0365(9) Uani 1 1 d . . .
H10A H 0.0760 0.2149 0.7365 0.044 Uiso 1 1 calc R . .
H10B H 0.1843 0.2859 0.7109 0.044 Uiso 1 1 calc R . .
C11 C 0.1530(6) 0.2749(3) 0.8725(3) 0.0470(11) Uani 1 1 d . . .
H11A H 0.1553 0.2342 0.9231 0.056 Uiso 1 1 calc R . .
H11B H 0.2460 0.3092 0.8933 0.056 Uiso 1 1 calc R . .
C12 C -0.0237(6) 0.3156(3) 0.8706(4) 0.0480(12) Uani 1 1 d . . .
H12A H -0.0116 0.3654 0.8420 0.058 Uiso 1 1 calc R . .
H12B H -0.1078 0.2888 0.8247 0.058 Uiso 1 1 calc R . .
C13 C -0.0892(6) 0.3207(3) 0.9832(3) 0.0422(10) Uani 1 1 d . . .
H13A H -0.1104 0.2715 1.0091 0.063 Uiso 1 1 calc R . .
H13B H -0.1947 0.3491 0.9810 0.063 Uiso 1 1 calc R . .
H13C H -0.0032 0.3449 1.0294 0.063 Uiso 1 1 calc R . .
C14 C 0.0109(5) 0.1004(2) 0.6323(3) 0.0315(8) Uani 1 1 d . . .
C15 C 0.2618(5) 0.0084(2) 0.5957(3) 0.0326(9) Uani 1 1 d . . .
Cl1 Cl 0.02017(13) 0.08149(5) 0.87504(7) 0.0346(2) Uani 1 1 d . . .
Cl2 Cl -0.03469(13) -0.06629(5) 0.69485(7) 0.0310(2) Uani 1 1 d . . .
Ru1 Ru 0.16330(4) 0.042480(17) 0.71838(2) 0.03092(11) Uani 1 1 d . . .
N1 N 0.3341(4) -0.02334(18) 0.8246(3) 0.0336(7) Uani 1 1 d . . .
N2 N 0.5128(4) 0.10880(18) 0.7566(2) 0.0319(7) Uani 1 1 d . . .
N3 N 0.3320(4) 0.19926(19) 0.7592(3) 0.0329(7) Uani 1 1 d . . .
O1 O -0.0792(4) 0.13629(16) 0.5802(2) 0.0408(7) Uani 1 1 d . . .
O2 O 0.3127(4) -0.01332(18) 0.5217(2) 0.0458(8) Uani 1 1 d . . .

loop_
_atom_site_aniso_label
_atom_site_aniso_U_11
_atom_site_aniso_U_22
_atom_site_aniso_U_33
_atom_site_aniso_U_23
_atom_site_aniso_U_13
_atom_site_aniso_U_12
C1 0.036(2) 0.032(2) 0.035(2) 0.0021(16) 0.0042(17) -0.0003(17)
C2 0.048(3) 0.031(2) 0.036(2) 0.0032(16) 0.0057(19) 0.0030(18)
C3 0.049(3) 0.049(3) 0.034(2) 0.005(2) -0.004(2) 0.009(2)
C4 0.034(2) 0.035(2) 0.040(2) -0.0053(17) 0.0012(17) 0.0144(19)
C5 0.036(2) 0.033(2) 0.033(2) -0.0106(16) 0.0032(17) 0.0048(18)
C6 0.034(2) 0.041(2) 0.041(2) -0.0023(18) 0.0088(18) 0.0018(19)
C7 0.042(2) 0.037(2) 0.035(2) 0.0017(16) 0.0053(18) -0.011(2)
C8 0.043(3) 0.034(2) 0.045(2) -0.0026(18) 0.008(2) -0.0136(19)
C9 0.034(2) 0.033(2) 0.031(2) -0.0007(15) 0.0136(17) -0.0031(17)
C10 0.042(2) 0.030(2) 0.038(2) -0.0081(16) 0.0002(18) 0.0074(18)
C11 0.044(3) 0.053(3) 0.043(2) -0.009(2) -0.003(2) 0.020(2)
C12 0.045(3) 0.055(3) 0.045(2) -0.030(2) 0.015(2) 0.012(2)
C13 0.040(2) 0.051(3) 0.036(2) 0.0010(19) 0.0077(19) 0.020(2)
C14 0.026(2) 0.0335(19) 0.0344(19) 0.0013(17) -0.0022(16) -0.0039(17)
C15 0.034(2) 0.033(2) 0.032(2) -0.0045(16) 0.0064(17) -0.0028(18)
Cl1 0.0356(5) 0.0363(5) 0.0325(5) -0.0004(4) 0.0056(4) 0.0003(4)
Cl2 0.0295(5) 0.0297(4) 0.0340(5) -0.0007(4) 0.0041(4) 0.0001(4)
Ru1 0.02920(18) 0.03207(18) 0.03179(18) -0.00034(13) 0.00439(12) 0.00026(14)
N1 0.0353(19) 0.0330(17) 0.0329(17) 0.0010(14) 0.0060(14) 0.0042(15)
N2 0.0340(19) 0.0295(16) 0.0329(17) 0.0052(13) 0.0063(14) 0.0025(14)
N3 0.0290(17) 0.0366(17) 0.0332(17) -0.0029(14) 0.0027(14) 0.0000(15)
O1 0.0335(15) 0.0380(16) 0.0494(17) -0.0073(13) -0.0093(13) 0.0132(14)
O2 0.050(2) 0.0490(18) 0.0402(17) -0.0113(14) 0.0145(15) 0.0030(15)

loop_
_atom_type_symbol
_atom_type_description
_atom_type_scat_dispersion_real
_atom_type_scat_dispersion_imag
_atom_type_scat_source
C C 0.0033 0.0016 'International Tables Vol C Tables 4.2.6.8 and 6.1.1.4'
H H 0.0000 0.0000 'International Tables Vol C Tables 4.2.6.8 and 6.1.1.4'
N N 0.0061 0.0033 'International Tables Vol C Tables 4.2.6.8 and 6.1.1.4'
O O 0.0106 0.0060 'International Tables Vol C Tables 4.2.6.8 and 6.1.1.4'
Cl Cl 0.1484 0.1585 'International Tables Vol C Tables 4.2.6.8 and 6.1.1.4'
Ru Ru -1.2594 0.8363 'International Tables Vol C Tables 4.2.6.8 and 6.1.1.4'

loop_
_geom_angle_atom_site_label_1
_geom_angle_atom_site_label_2
_geom_angle_atom_site_label_3
_geom_angle
_geom_angle_site_symmetry_1
_geom_angle_site_symmetry_3
_geom_angle_publ_flag
N1 C1 C2 122.5(4) . . ?
N1 C1 H1 118.8 . . ?
C2 C1 H1 118.8 . . ?
C3 C2 C1 116.6(4) . . ?
C3 C2 H2 121.7 . . ?
C1 C2 H2 121.7 . . ?
C4 C3 C2 121.3(4) . . ?
C4 C3 H3 119.4 . . ?
C2 C3 H3 119.4 . . ?
C3 C4 C5 119.8(4) . . ?
C3 C4 H4 120.1 . . ?
C5 C4 H4 120.1 . . ?
N1 C5 C4 119.3(4) . . ?
N1 C5 C6 119.7(4) . . ?
C4 C5 C6 121.0(4) . . ?
N2 C6 C5 110.3(3) . . ?
N2 C6 H6A 109.6 . . ?
C5 C6 H6A 109.6 . . ?
N2 C6 H6B 109.6 . . ?
C5 C6 H6B 109.6 . . ?
H6A C6 H6B 108.1 . . ?
C8 C7 N2 107.0(4) . . ?
C8 C7 H7 126.5 . . ?
N2 C7 H7 126.5 . . ?
C7 C8 N3 107.4(4) . . ?
C7 C8 H8 126.3 . . ?
N3 C8 H8 126.3 . . ?
N2 C9 N3 104.6(3) . . ?
N2 C9 Ru1 121.9(3) . . ?
N3 C9 Ru1 133.4(3) . . ?
N3 C10 C11 110.2(3) . . ?
N3 C10 H10A 109.6 . . ?
C11 C10 H10A 109.6 . . ?
N3 C10 H10B 109.6 . . ?
C11 C10 H10B 109.6 . . ?
H10A C10 H10B 108.1 . . ?
C12 C11 C10 107.7(3) . . ?
C12 C11 H11A 110.2 . . ?
C10 C11 H11A 110.2 . . ?
C12 C11 H11B 110.2 . . ?
C10 C11 H11B 110.2 . . ?
H11A C11 H11B 108.5 . . ?
C13 C12 C11 110.8(4) . . ?
C13 C12 H12A 109.5 . . ?
C11 C12 H12A 109.5 . . ?
C13 C12 H12B 109.5 . . ?
C11 C12 H12B 109.5 . . ?
H12A C12 H12B 108.1 . . ?
C12 C13 H13A 109.5 . . ?
C12 C13 H13B 109.5 . . ?
H13A C13 H13B 109.5 . . ?
C12 C13 H13C 109.5 . . ?
H13A C13 H13C 109.5 . . ?
H13B C13 H13C 109.5 . . ?
O1 C14 Ru1 178.9(4) . . ?
O2 C15 Ru1 176.7(4) . . ?
C14 Ru1 C15 88.48(18) . . ?
C14 Ru1 C9 95.51(16) . . ?
C15 Ru1 C9 93.59(16) . . ?
C14 Ru1 N1 177.41(15) . . ?
C15 Ru1 N1 94.09(15) . . ?
C9 Ru1 N1 84.59(15) . . ?
C14 Ru1 Cl1 90.69(12) . . ?
C15 Ru1 Cl1 176.39(13) . . ?
C9 Ru1 Cl1 89.99(10) . . ?
N1 Ru1 Cl1 86.73(9) . . ?
C14 Ru1 Cl2 90.36(12) . . ?
C15 Ru1 Cl2 85.68(12) . . ?
C9 Ru1 Cl2 174.07(12) . . ?
N1 Ru1 Cl2 89.59(9) . . ?
Cl1 Ru1 Cl2 90.81(3) . . ?
C1 N1 C5 120.5(4) . . ?
C1 N1 Ru1 117.8(3) . . ?
C5 N1 Ru1 121.6(3) . . ?
C9 N2 C7 111.3(3) . . ?
C9 N2 C6 124.0(4) . . ?
C7 N2 C6 124.7(4) . . ?
C9 N3 C8 109.7(3) . . ?
C9 N3 C10 127.7(3) . . ?
C8 N3 C10 122.6(3) . . ?

loop_
_geom_bond_atom_site_label_1
_geom_bond_atom_site_label_2
_geom_bond_distance
_geom_bond_site_symmetry_2
_geom_bond_publ_flag
C1 N1 1.334(5) . ?
C1 C2 1.398(6) . ?
C1 H1 0.9300 . ?
C2 C3 1.386(6) . ?
C2 H2 0.9300 . ?
C3 C4 1.362(6) . ?
C3 H3 0.9300 . ?
C4 C5 1.397(6) . ?
C4 H4 0.9300 . ?
C5 N1 1.358(5) . ?
C5 C6 1.474(6) . ?
C6 N2 1.471(5) . ?
C6 H6A 0.9700 . ?
C6 H6B 0.9700 . ?
C7 C8 1.318(6) . ?
C7 N2 1.392(5) . ?
C7 H7 0.9300 . ?
C8 N3 1.400(5) . ?
C8 H8 0.9300 . ?
C9 N2 1.341(5) . ?
C9 N3 1.368(5) . ?
C9 Ru1 2.027(4) . ?
C10 N3 1.456(5) . ?
C10 C11 1.548(6) . ?
C10 H10A 0.9700 . ?
C10 H10B 0.9700 . ?
C11 C12 1.547(6) . ?
C11 H11A 0.9700 . ?
C11 H11B 0.9700 . ?
C12 C13 1.546(6) . ?
C12 H12A 0.9700 . ?
C12 H12B 0.9700 . ?
C13 H13A 0.9600 . ?
C13 H13B 0.9600 . ?
C13 H13C 0.9600 . ?
C14 O1 1.129(5) . ?
C14 Ru1 1.868(4) . ?
C15 O2 1.109(5) . ?
C15 Ru1 1.876(4) . ?
Cl1 Ru1 2.4344(10) . ?
Cl2 Ru1 2.4861(11) . ?
Ru1 N1 2.172(3) . ?

loop_
_geom_torsion_atom_site_label_1
_geom_torsion_atom_site_label_2
_geom_torsion_atom_site_label_3
_geom_torsion_atom_site_label_4
_geom_torsion
_geom_torsion_site_symmetry_1
_geom_torsion_site_symmetry_2
_geom_torsion_site_symmetry_3
_geom_torsion_site_symmetry_4
_geom_torsion_publ_flag
N1 C1 C2 C3 2.0(6) . . . . ?
C1 C2 C3 C4 -0.2(6) . . . . ?
C2 C3 C4 C5 -0.4(6) . . . . ?
C3 C4 C5 N1 -0.7(6) . . . . ?
C3 C4 C5 C6 -178.4(4) . . . . ?
N1 C5 C6 N2 53.6(5) . . . . ?
C4 C5 C6 N2 -128.6(4) . . . . ?
N2 C7 C8 N3 -0.2(4) . . . . ?
N3 C10 C11 C12 -174.2(4) . . . . ?
C10 C11 C12 C13 158.2(4) . . . . ?
N2 C9 Ru1 C14 -146.2(3) . . . . ?
N3 C9 Ru1 C14 36.6(4) . . . . ?
N2 C9 Ru1 C15 -57.4(3) . . . . ?
N3 C9 Ru1 C15 125.4(4) . . . . ?
N2 C9 Ru1 N1 36.4(3) . . . . ?
N3 C9 Ru1 N1 -140.8(4) . . . . ?
N2 C9 Ru1 Cl1 123.1(3) . . . . ?
N3 C9 Ru1 Cl1 -54.1(4) . . . . ?
C2 C1 N1 C5 -3.2(6) . . . . ?
C2 C1 N1 Ru1 179.5(3) . . . . ?
C4 C5 N1 C1 2.5(6) . . . . ?
C6 C5 N1 C1 -179.7(3) . . . . ?
C4 C5 N1 Ru1 179.6(3) . . . . ?
C6 C5 N1 Ru1 -2.6(5) . . . . ?
C15 Ru1 N1 C1 -125.8(3) . . . . ?
C9 Ru1 N1 C1 141.0(3) . . . . ?
Cl1 Ru1 N1 C1 50.7(3) . . . . ?
Cl2 Ru1 N1 C1 -40.2(3) . . . . ?
C15 Ru1 N1 C5 57.0(3) . . . . ?
C9 Ru1 N1 C5 -36.2(3) . . . . ?
Cl1 Ru1 N1 C5 -126.5(3) . . . . ?
Cl2 Ru1 N1 C5 142.7(3) . . . . ?
N3 C9 N2 C7 -1.1(4) . . . . ?
Ru1 C9 N2 C7 -179.0(3) . . . . ?
N3 C9 N2 C6 179.1(3) . . . . ?
Ru1 C9 N2 C6 1.2(5) . . . . ?
C8 C7 N2 C9 0.9(5) . . . . ?
C8 C7 N2 C6 -179.4(4) . . . . ?
C5 C6 N2 C9 -55.9(5) . . . . ?
C5 C6 N2 C7 124.4(4) . . . . ?
N2 C9 N3 C8 1.0(4) . . . . ?
Ru1 C9 N3 C8 178.5(3) . . . . ?
N2 C9 N3 C10 -177.0(3) . . . . ?
Ru1 C9 N3 C10 0.5(6) . . . . ?
C7 C8 N3 C9 -0.5(5) . . . . ?
C7 C8 N3 C10 177.7(4) . . . . ?
C11 C10 N3 C9 111.2(4) . . . . ?
C11 C10 N3 C8 -66.5(5) . . . . ?
